data_4327897
loop_
_publ_author_name
'Svilen Bobev'
'Tae-Soo You'
'Nian-Tzu Suen'
'Shanta Saha'
'Richard Greene'
'Johnpierre Paglione'

_publ_section_title
;
 Synthesis, Structure, Chemical Bonding, and Magnetism of the Series
 ReLiGe2 (RE= La-Nd, Sm, Eu)
;
_journal_name_full 'Inorganic Chemistry'
_journal_page_first 620
_journal_page_last 628
_journal_paper_doi 10.1021/ic2021484
_journal_volume 51
_journal_year 2012
_chemical_formula_moiety 'Eu Li Ge2'
_chemical_formula_sum 'Eu Ge2 Li'
_chemical_formula_weight 304.08
_chemical_name_systematic
; 
 ? 
;
_space_group_IT_number 62
_symmetry_cell_setting orthorhombic
_symmetry_space_group_name_Hall '-P 2ac 2n'
_symmetry_space_group_name_H-M 'P n m a'
_atom_sites_solution_primary direct
_atom_sites_solution_secondary difmap
_audit_creation_method SHELXL-97
_cell_angle_alpha 90.00
_cell_angle_beta 90.00
_cell_angle_gamma 90.00
_cell_formula_units_Z 4
_cell_length_a 8.0735(7)
_cell_length_b 3.9730(3)
_cell_length_c 11.0099(9)
_cell_measurement_reflns_used 1012
_cell_measurement_temperature 200(2)
_cell_measurement_theta_max 28.25
_cell_measurement_theta_min 3.13
_cell_volume 353.15(5)
_computing_cell_refinement 'Bruker SMART'
_computing_data_collection 'Bruker SMART'
_computing_data_reduction 'Bruker SAINT'
_computing_molecular_graphics 'Bruker SHELXTL'
_computing_publication_material 'Bruker SHELXTL'
_computing_structure_refinement 'SHELXL-97 (Sheldrick, 1997)'
_computing_structure_solution 'SHELXS-97 (Sheldrick, 1990)'
_diffrn_ambient_temperature 200(2)
_diffrn_measured_fraction_theta_full 1.000
_diffrn_measured_fraction_theta_max 1.000
_diffrn_measurement_device_type 'CCD area detector'
_diffrn_measurement_method 'phi and omega scans'
_diffrn_radiation_monochromator graphite
_diffrn_radiation_source 'fine-focus sealed tube'
_diffrn_radiation_type MoK\a
_diffrn_radiation_wavelength 0.71073
_diffrn_reflns_av_R_equivalents 0.0270
_diffrn_reflns_av_sigmaI/netI 0.0127
_diffrn_reflns_limit_h_max 9
_diffrn_reflns_limit_h_min -9
_diffrn_reflns_limit_k_max 4
_diffrn_reflns_limit_k_min -4
_diffrn_reflns_limit_l_max 13
_diffrn_reflns_limit_l_min -13
_diffrn_reflns_number 3811
_diffrn_reflns_theta_full 25.97
_diffrn_reflns_theta_max 25.97
_diffrn_reflns_theta_min 3.13
_exptl_absorpt_coefficient_mu 34.163
_exptl_absorpt_correction_T_max 0.4480
_exptl_absorpt_correction_T_min 0.2080
_exptl_absorpt_correction_type empirical
_exptl_absorpt_process_details
; 
SADABS (Sheldrick, 2003) 
;
_exptl_crystal_colour silver
_exptl_crystal_density_diffrn 5.719
_exptl_crystal_description irregular
_exptl_crystal_F_000 520
_exptl_crystal_size_max 0.07
_exptl_crystal_size_mid 0.05
_exptl_crystal_size_min 0.03
_refine_diff_density_max 1.053
_refine_diff_density_min -0.678
_refine_diff_density_rms 0.201
_refine_ls_extinction_coef 0.0022(2)
_refine_ls_extinction_expression Fc^*^=kFc[1+0.001xFc^2^\l^3^/sin(2\q)]^-1/4^
_refine_ls_extinction_method SHELXL
_refine_ls_goodness_of_fit_ref 1.145
_refine_ls_matrix_type full
_refine_ls_number_parameters 23
_refine_ls_number_reflns 393
_refine_ls_number_restraints 0
_refine_ls_restrained_S_all 1.145
_refine_ls_R_factor_all 0.0141
_refine_ls_R_factor_gt 0.0129
_refine_ls_shift/su_max 0.000
_refine_ls_shift/su_mean 0.000
_refine_ls_structure_factor_coef Fsqd
_refine_ls_weighting_details 'calc w=1/[\s^2^(Fo^2^)+(0.0149P)^2^+0.4320P] where P=(Fo^2^+2Fc^2^)/3'
_refine_ls_weighting_scheme calc
_refine_ls_wR_factor_gt 0.0291
_refine_ls_wR_factor_ref 0.0295
_reflns_number_gt 376
_reflns_number_total 393
_reflns_threshold_expression >2sigma(I)
_cod_data_source_file ic2021484_si_002_6.cif
_cod_data_source_block VI
_cod_database_code 4327897

loop_
_symmetry_equiv_pos_as_xyz
'x, y, z'
'-x+1/2, -y, z+1/2'
'-x, y+1/2, -z'
'x+1/2, -y+1/2, -z+1/2'
'-x, -y, -z'
'x-1/2, y, -z-1/2'
'x, -y-1/2, z'
'-x-1/2, y-1/2, z-1/2'

loop_
_atom_site_label
_atom_site_type_symbol
_atom_site_fract_x
_atom_site_fract_y
_atom_site_fract_z
_atom_site_U_iso_or_equiv
_atom_site_adp_type
_atom_site_occupancy
_atom_site_symmetry_multiplicity
_atom_site_calc_flag
_atom_site_refinement_flags
Ge2 Ge 0.22444(7) 0.2500 0.06658(4) 0.00923(15) Uani 1 2 d S
Ge1 Ge 0.16592(7) 0.2500 0.67761(5) 0.00883(15) Uani 1 2 d S
Eu1 Eu 0.13576(3) 0.2500 0.36577(2) 0.00860(12) Uani 1 2 d S
Li1 Li 0.4973(12) 0.2500 0.6130(8) 0.018(2) Uiso 1 2 d S

loop_
_atom_site_aniso_label
_atom_site_aniso_U_11
_atom_site_aniso_U_22
_atom_site_aniso_U_33
_atom_site_aniso_U_23
_atom_site_aniso_U_13
_atom_site_aniso_U_12
Ge2 0.0104(3) 0.0090(3) 0.0083(3) 0.000 -0.0010(2) 0.000
Ge1 0.0088(3) 0.0094(3) 0.0083(3) 0.000 0.00083(19) 0.000
Eu1 0.00829(17) 0.00977(16) 0.00775(16) 0.000 -0.00004(9) 0.000

loop_
_atom_type_symbol
_atom_type_description
_atom_type_scat_dispersion_real
_atom_type_scat_dispersion_imag
_atom_type_scat_source
Li Li -0.0003 0.0001 'International Tables Vol C Tables 4.2.6.8 and 6.1.1.4'
Ge Ge 0.1547 1.8001 'International Tables Vol C Tables 4.2.6.8 and 6.1.1.4'
Eu Eu -0.1578 3.6682 'International Tables Vol C Tables 4.2.6.8 and 6.1.1.4'

loop_
_geom_angle_atom_site_label_1
_geom_angle_atom_site_label_2
_geom_angle_atom_site_label_3
_geom_angle
_geom_angle_site_symmetry_1
_geom_angle_site_symmetry_3
Ge1 Ge2 Ge1 105.55(3) 2_564 2_554
Ge1 Ge2 Li1 126.91(2) 2_564 6_556
Ge1 Ge2 Li1 126.91(2) 2_554 6_556
Ge1 Ge2 Li1 136.25(18) 2_564 2_554
Ge1 Ge2 Li1 63.92(17) 2_554 2_554
Li1 Ge2 Li1 72.0(2) 6_556 2_554
Ge1 Ge2 Li1 63.92(17) 2_564 2_564
Ge1 Ge2 Li1 136.25(18) 2_554 2_564
Li1 Ge2 Li1 72.0(2) 6_556 2_564
Li1 Ge2 Li1 93.7(3) 2_554 2_564
Ge1 Ge2 Eu1 135.42(2) 2_564 2_554
Ge1 Ge2 Eu1 73.578(14) 2_554 2_554
Li1 Ge2 Eu1 74.43(15) 6_556 2_554
Li1 Ge2 Eu1 84.72(16) 2_554 2_554
Li1 Ge2 Eu1 145.1(2) 2_564 2_554
Ge1 Ge2 Eu1 73.578(15) 2_564 2_564
Ge1 Ge2 Eu1 135.42(2) 2_554 2_564
Li1 Ge2 Eu1 74.43(15) 6_556 2_564
Li1 Ge2 Eu1 145.1(2) 2_554 2_564
Li1 Ge2 Eu1 84.72(16) 2_564 2_564
Eu1 Ge2 Eu1 77.337(13) 2_554 2_564
Ge1 Ge2 Eu1 66.205(17) 2_564 .
Ge1 Ge2 Eu1 66.205(17) 2_554 .
Li1 Ge2 Eu1 124.9(2) 6_556 .
Li1 Ge2 Eu1 71.15(19) 2_554 .
Li1 Ge2 Eu1 71.15(19) 2_564 .
Eu1 Ge2 Eu1 139.020(9) 2_554 .
Eu1 Ge2 Eu1 139.020(9) 2_564 .
Ge1 Ge2 Eu1 63.036(16) 2_564 6_656
Ge1 Ge2 Eu1 63.036(16) 2_554 6_656
Li1 Ge2 Eu1 145.5(2) 6_556 6_656
Li1 Ge2 Eu1 126.91(17) 2_554 6_656
Li1 Ge2 Eu1 126.91(17) 2_564 6_656
Eu1 Ge2 Eu1 78.802(13) 2_554 6_656
Eu1 Ge2 Eu1 78.802(13) 2_564 6_656
Eu1 Ge2 Eu1 89.621(13) . 6_656
Ge2 Ge1 Ge2 105.55(3) 2 2_565
Ge2 Ge1 Li1 127.04(2) 2 6_557
Ge2 Ge1 Li1 127.04(2) 2_565 6_557
Ge2 Ge1 Li1 62.04(8) 2 .
Ge2 Ge1 Li1 62.04(9) 2_565 .
Li1 Ge1 Li1 135.5(2) 6_557 .
Ge2 Ge1 Eu1 72.582(15) 2 5_556
Ge2 Ge1 Eu1 134.09(2) 2_565 5_556
Li1 Ge1 Eu1 74.92(16) 6_557 5_556
Li1 Ge1 Eu1 134.57(9) . 5_556
Ge2 Ge1 Eu1 134.09(2) 2 5_566
Ge2 Ge1 Eu1 72.582(15) 2_565 5_566
Li1 Ge1 Eu1 74.92(15) 6_557 5_566
Li1 Ge1 Eu1 134.57(9) . 5_566
Eu1 Ge1 Eu1 77.345(15) 5_556 5_566
Ge2 Ge1 Eu1 128.12(2) 2 2_565
Ge2 Ge1 Eu1 69.801(15) 2_565 2_565
Li1 Ge1 Eu1 72.84(16) 6_557 2_565
Li1 Ge1 Eu1 72.02(15) . 2_565
Eu1 Ge1 Eu1 147.741(18) 5_556 2_565
Eu1 Ge1 Eu1 95.179(8) 5_566 2_565
Ge2 Ge1 Eu1 69.801(15) 2 2
Ge2 Ge1 Eu1 128.12(2) 2_565 2
Li1 Ge1 Eu1 72.84(16) 6_557 2
Li1 Ge1 Eu1 72.02(15) . 2
Eu1 Ge1 Eu1 95.179(8) 5_556 2
Eu1 Ge1 Eu1 147.741(18) 5_566 2
Eu1 Ge1 Eu1 74.377(13) 2_565 2
Ge2 Ge1 Eu1 62.375(16) 2 .
Ge2 Ge1 Eu1 62.375(16) 2_565 .
Li1 Ge1 Eu1 145.4(2) 6_557 .
Li1 Ge1 Eu1 79.16(19) . .
Eu1 Ge1 Eu1 78.225(12) 5_556 .
Eu1 Ge1 Eu1 78.225(12) 5_566 .
Eu1 Ge1 Eu1 131.545(12) 2_565 .
Eu1 Ge1 Eu1 131.545(12) 2 .
Ge1 Eu1 Ge1 77.345(15) 5_556 5_566
Ge1 Eu1 Ge2 140.075(16) 5_556 2_565
Ge1 Eu1 Ge2 89.200(12) 5_566 2_565
Ge1 Eu1 Ge2 89.200(12) 5_556 2
Ge1 Eu1 Ge2 140.075(16) 5_566 2
Ge2 Eu1 Ge2 77.337(13) 2_565 2
Ge1 Eu1 Ge1 84.310(8) 5_556 2_554
Ge1 Eu1 Ge1 131.013(11) 5_566 2_554
Ge2 Eu1 Ge1 130.019(16) 2_565 2_554
Ge2 Eu1 Ge1 83.553(13) 2 2_554
Ge1 Eu1 Ge1 131.013(11) 5_556 2_564
Ge1 Eu1 Ge1 84.310(8) 5_566 2_564
Ge2 Eu1 Ge1 83.553(13) 2_565 2_564
Ge2 Eu1 Ge1 130.019(16) 2 2_564
Ge1 Eu1 Ge1 74.377(13) 2_554 2_564
Ge1 Eu1 Ge2 90.911(14) 5_556 .
Ge1 Eu1 Ge2 90.911(14) 5_566 .
Ge2 Eu1 Ge2 127.167(8) 2_565 .
Ge2 Eu1 Ge2 127.167(8) 2 .
Ge1 Eu1 Ge2 43.994(9) 2_554 .
Ge1 Eu1 Ge2 43.994(9) 2_564 .
Ge1 Eu1 Ge2 44.383(9) 5_556 6_556
Ge1 Eu1 Ge2 44.383(9) 5_566 6_556
Ge2 Eu1 Ge2 101.198(13) 2_565 6_556
Ge2 Eu1 Ge2 101.198(13) 2 6_556
Ge1 Eu1 Ge2 127.830(11) 2_554 6_556
Ge1 Eu1 Ge2 127.830(11) 2_564 6_556
Ge2 Eu1 Ge2 114.904(15) . 6_556
Ge1 Eu1 Ge1 101.775(12) 5_556 .
Ge1 Eu1 Ge1 101.775(12) 5_566 .
Ge2 Eu1 Ge1 44.047(9) 2_565 .
Ge2 Eu1 Ge1 44.047(9) 2 .
Ge1 Eu1 Ge1 126.461(9) 2_554 .
Ge1 Eu1 Ge1 126.461(9) 2_564 .
Ge2 Eu1 Ge1 163.681(16) . .
Ge2 Eu1 Ge1 81.415(13) 6_556 .
Ge1 Eu1 Li1 172.77(12) 5_556 5_666
Ge1 Eu1 Li1 107.31(9) 5_566 5_666
Ge2 Eu1 Li1 46.61(14) 2_565 5_666
Ge2 Eu1 Li1 90.43(12) 2 5_666
Ge1 Eu1 Li1 88.47(12) 2_554 5_666
Ge1 Eu1 Li1 45.70(14) 2_564 5_666
Ge2 Eu1 Li1 83.57(15) . 5_666
Ge2 Eu1 Li1 142.60(10) 6_556 5_666
Ge1 Eu1 Li1 82.88(15) . 5_666
Ge1 Eu1 Li1 107.31(9) 5_556 5_656
Ge1 Eu1 Li1 172.77(12) 5_566 5_656
Ge2 Eu1 Li1 90.43(12) 2_565 5_656
Ge2 Eu1 Li1 46.61(14) 2 5_656
Ge1 Eu1 Li1 45.70(14) 2_554 5_656
Ge1 Eu1 Li1 88.47(12) 2_564 5_656
Ge2 Eu1 Li1 83.57(15) . 5_656
Ge2 Eu1 Li1 142.60(10) 6_556 5_656
Ge1 Eu1 Li1 82.88(15) . 5_656
Li1 Eu1 Li1 67.52(17) 5_666 5_656
Ge1 Eu1 Li1 46.16(14) 5_556 2_554
Ge1 Eu1 Li1 90.00(12) 5_566 2_554
Ge2 Eu1 Li1 173.07(12) 2_565 2_554
Ge2 Eu1 Li1 107.46(8) 2 2_554
Ge1 Eu1 Li1 47.27(14) 2_554 2_554
Ge1 Eu1 Li1 89.51(12) 2_564 2_554
Ge2 Eu1 Li1 45.96(13) . 2_554
Ge2 Eu1 Li1 82.97(15) 6_556 2_554
Ge1 Eu1 Li1 142.73(10) . 2_554
Li1 Eu1 Li1 127.39(17) 5_666 2_554
Li1 Eu1 Li1 89.50(15) 5_656 2_554
Ge1 Li1 Ge2 106.6(3) 6_657 6_656
Ge1 Li1 Ge2 119.7(2) 6_657 2
Ge2 Li1 Ge2 108.0(2) 6_656 2
Ge1 Li1 Ge2 119.7(2) 6_657 2_565
Ge2 Li1 Ge2 108.0(2) 6_656 2_565
Ge2 Li1 Ge2 93.7(3) 2 2_565
Ge1 Li1 Ge1 105.7(3) 6_657 .
Ge2 Li1 Ge1 147.7(4) 6_656 .
Ge2 Li1 Ge1 54.04(17) 2 .
Ge2 Li1 Ge1 54.04(17) 2_565 .
Ge1 Li1 Li1 131.7(3) 6_657 5_656
Ge2 Li1 Li1 54.4(3) 6_656 5_656
Ge2 Li1 Li1 53.64(19) 2 5_656
Ge2 Li1 Li1 108.5(4) 2_565 5_656
Ge1 Li1 Li1 102.4(4) . 5_656
Ge1 Li1 Li1 131.7(3) 6_657 5_666
Ge2 Li1 Li1 54.4(3) 6_656 5_666
Ge2 Li1 Li1 108.5(4) 2 5_666
Ge2 Li1 Li1 53.64(19) 2_565 5_666
Ge1 Li1 Li1 102.4(4) . 5_666
Li1 Li1 Li1 77.2(4) 5_656 5_666
Ge1 Li1 Eu1 61.46(17) 6_657 5_666
Ge2 Li1 Eu1 58.96(16) 6_656 5_666
Ge2 Li1 Eu1 164.3(3) 2 5_666
Ge2 Li1 Eu1 98.73(7) 2_565 5_666
Ge1 Li1 Eu1 141.64(17) . 5_666
Li1 Li1 Eu1 112.7(4) 5_656 5_666
Li1 Li1 Eu1 72.1(3) 5_666 5_666
Ge1 Li1 Eu1 61.46(17) 6_657 5_656
Ge2 Li1 Eu1 58.96(16) 6_656 5_656
Ge2 Li1 Eu1 98.73(7) 2 5_656
Ge2 Li1 Eu1 164.3(3) 2_565 5_656
Ge1 Li1 Eu1 141.64(17) . 5_656
Li1 Li1 Eu1 72.1(3) 5_656 5_656
Li1 Li1 Eu1 112.7(4) 5_666 5_656
Eu1 Li1 Eu1 67.52(17) 5_666 5_656
Ge1 Li1 Eu1 58.92(16) 6_657 2_565
Ge2 Li1 Eu1 140.63(18) 6_656 2_565
Ge2 Li1 Eu1 110.7(3) 2 2_565
Ge2 Li1 Eu1 62.89(13) 2_565 2_565
Ge1 Li1 Eu1 60.71(16) . 2_565
Li1 Li1 Eu1 163.1(5) 5_656 2_565
Li1 Li1 Eu1 105.37(16) 5_666 2_565
Eu1 Li1 Eu1 83.66(13) 5_666 2_565
Eu1 Li1 Eu1 120.4(3) 5_656 2_565
Ge1 Li1 Eu1 58.92(16) 6_657 2
Ge2 Li1 Eu1 140.63(18) 6_656 2
Ge2 Li1 Eu1 62.89(13) 2 2
Ge2 Li1 Eu1 110.7(3) 2_565 2
Ge1 Li1 Eu1 60.71(16) . 2
Li1 Li1 Eu1 105.37(16) 5_656 2
Li1 Li1 Eu1 163.1(5) 5_666 2
Eu1 Li1 Eu1 120.4(3) 5_666 2
Eu1 Li1 Eu1 83.66(13) 5_656 2
Eu1 Li1 Eu1 67.32(16) 2_565 2
Ge1 Li1 Eu1 163.6(3) 6_657 .
Ge2 Li1 Eu1 89.9(2) 6_656 .
Ge2 Li1 Eu1 52.49(16) 2 .
Ge2 Li1 Eu1 52.49(16) 2_565 .
Ge1 Li1 Eu1 57.90(17) . .
Li1 Li1 Eu1 58.5(3) 5_656 .
Li1 Li1 Eu1 58.5(3) 5_666 .
Eu1 Li1 Eu1 130.60(19) 5_666 .
Eu1 Li1 Eu1 130.60(19) 5_656 .
Eu1 Li1 Eu1 108.1(2) 2_565 .
Eu1 Li1 Eu1 108.1(2) 2 .

loop_
_geom_bond_atom_site_label_1
_geom_bond_atom_site_label_2
_geom_bond_distance
_geom_bond_site_symmetry_2
Ge2 Ge1 2.4948(5) 2_564
Ge2 Ge1 2.4948(5) 2_554
Ge2 Li1 2.697(9) 6_556
Ge2 Li1 2.722(6) 2_554
Ge2 Li1 2.722(6) 2_564
Ge2 Eu1 3.1793(4) 2_554
Ge2 Eu1 3.1793(4) 2_564
Ge2 Eu1 3.3709(6) .
Ge2 Eu1 3.4033(7) 6_656
Ge1 Ge2 2.4948(5) 2
Ge1 Ge2 2.4948(5) 2_565
Ge1 Li1 2.678(9) 6_557
Ge1 Li1 2.768(10) .
Ge1 Eu1 3.1791(5) 5_556
Ge1 Eu1 3.1791(5) 5_566
Ge1 Eu1 3.2865(5) 2_565
Ge1 Eu1 3.2865(5) 2
Ge1 Eu1 3.4420(6) .
Eu1 Ge1 3.1791(5) 5_556
Eu1 Ge1 3.1791(5) 5_566
Eu1 Ge2 3.1793(4) 2_565
Eu1 Ge2 3.1793(4) 2
Eu1 Ge1 3.2865(5) 2_554
Eu1 Ge1 3.2865(5) 2_564
Eu1 Ge2 3.4033(7) 6_556
Eu1 Li1 3.575(8) 5_666
Eu1 Li1 3.575(8) 5_656
Eu1 Li1 3.584(8) 2_554
Li1 Ge1 2.678(9) 6_657
Li1 Ge2 2.697(9) 6_656
Li1 Ge2 2.722(6) 2
Li1 Ge2 2.722(6) 2_565
Li1 Li1 3.184(14) 5_656
Li1 Li1 3.184(14) 5_666
Li1 Eu1 3.575(8) 5_666
Li1 Eu1 3.575(8) 5_656
Li1 Eu1 3.584(8) 2_565
Li1 Eu1 3.584(8) 2
